data_7034024
loop_
_publ_author_name
'Huang, Jing'
'Deng, Zhao-Peng'
'Xiao, Ying-Hui'
'Huo, Li-Hua'
'Zhao, Shu-Nan'
'Ge, Fa-Yuan'
'Gao, Shan'

_publ_section_title
;
 Macrocyclic dinuclear, helical, layered and 3-D Ag(i) complexes
 constructed from AgX (X = NO3(-) and ClO4(-)) and flexible bis(pyridyl)
 ligands with a chelating spacer: syntheses, structures and
 photoluminescence properties.
;
_journal_issue 12
_journal_name_full 'Dalton transactions (Cambridge, England : 2003)'
_journal_page_first 5837
_journal_page_last 5847
_journal_paper_doi 10.1039/c5dt00265f
_journal_volume 44
_journal_year 2015
_chemical_formula_moiety 'C15 H20 Ag N4, Cl O4'
_chemical_formula_sum 'C15 H20 Ag Cl N4 O4'
_chemical_formula_weight 463.67
_chemical_name_systematic
; 
 ? 
;
_space_group_IT_number 14
_symmetry_cell_setting monoclinic
_symmetry_space_group_name_Hall '-P 2yn'
_symmetry_space_group_name_H-M 'P 1 21/n 1'
_atom_sites_solution_hydrogens geom
_atom_sites_solution_primary direct
_atom_sites_solution_secondary difmap
_audit_creation_method SHELXL-97
_audit_update_record
;
2014-12-02 deposited with the CCDC.
2015-02-12 downloaded from the CCDC.
;
_cell_angle_alpha 90.00
_cell_angle_beta 94.253(4)
_cell_angle_gamma 90.00
_cell_formula_units_Z 4
_cell_length_a 9.7157(5)
_cell_length_b 10.1084(4)
_cell_length_c 19.1032(8)
_cell_measurement_reflns_used 1155
_cell_measurement_temperature 295(2)
_cell_measurement_theta_max 27.50
_cell_measurement_theta_min 3.52
_cell_volume 1870.96(14)
_computing_cell_refinement
;
CrysAlis Pro (Agilent, 2013)
;
_computing_data_collection
;
CrysAlis Pro (Agilent, 2013)
;
_computing_data_reduction
;
CrysAlis Pro (Agilent, 2013)
;
_computing_molecular_graphics '(K. Brandenburg, Diamond 3.1, 2009)'
_computing_publication_material '(K. Brandenburg, Diamond 3.1, 2009)'
_computing_structure_refinement 'SHELXL-97 (Sheldrick, 1997)'
_computing_structure_solution 'SHELXS-97 (Sheldrick, 1990)'
_diffrn_ambient_temperature 295(2)
_diffrn_detector_area_resol_mean 16.1954
_diffrn_measured_fraction_theta_full 0.990
_diffrn_measured_fraction_theta_max 0.990
_diffrn_measurement_device_type 'Xcalibur, Eos'
_diffrn_measurement_method '\w scans'
_diffrn_radiation_monochromator graphite
_diffrn_radiation_source 'Enhance (Mo) X-ray Source'
_diffrn_radiation_type MoK\a
_diffrn_radiation_wavelength 0.71073
_diffrn_reflns_av_R_equivalents 0.0286
_diffrn_reflns_av_sigmaI/netI 0.0652
_diffrn_reflns_limit_h_max 12
_diffrn_reflns_limit_h_min -11
_diffrn_reflns_limit_k_max 11
_diffrn_reflns_limit_k_min -13
_diffrn_reflns_limit_l_max 24
_diffrn_reflns_limit_l_min -10
_diffrn_reflns_number 6438
_diffrn_reflns_theta_full 27.56
_diffrn_reflns_theta_max 27.56
_diffrn_reflns_theta_min 3.52
_exptl_absorpt_coefficient_mu 1.247
_exptl_absorpt_correction_T_max 0.8448
_exptl_absorpt_correction_T_min 0.8067
_exptl_absorpt_correction_type multi-scan
_exptl_absorpt_process_details
; 
CrysAlis Pro (Agilent, 2013)
Empirical absorption correction using spherical harmonics,
 implemented in SCALE3 ABSPACK scaling algorithm. 
;
_exptl_crystal_colour colorless
_exptl_crystal_density_diffrn 1.646
_exptl_crystal_density_method 'not measured'
_exptl_crystal_description prism
_exptl_crystal_F_000 936
_exptl_crystal_size_max 0.18
_exptl_crystal_size_mid 0.16
_exptl_crystal_size_min 0.14
_refine_diff_density_max 0.702
_refine_diff_density_min -0.674
_refine_diff_density_rms 0.078
_refine_ls_extinction_method none
_refine_ls_goodness_of_fit_ref 1.009
_refine_ls_hydrogen_treatment mixed
_refine_ls_matrix_type full
_refine_ls_number_parameters 232
_refine_ls_number_reflns 4281
_refine_ls_number_restraints 2
_refine_ls_restrained_S_all 1.008
_refine_ls_R_factor_all 0.1145
_refine_ls_R_factor_gt 0.0567
_refine_ls_shift/su_max 0.000
_refine_ls_shift/su_mean 0.000
_refine_ls_structure_factor_coef Fsqd
_refine_ls_weighting_details 'calc w=1/[\s^2^(Fo^2^)+(0.0621P)^2^+0.0000P] where P=(Fo^2^+2Fc^2^)/3'
_refine_ls_weighting_scheme calc
_refine_ls_wR_factor_gt 0.1267
_refine_ls_wR_factor_ref 0.1516
_reflns_number_gt 2274
_reflns_number_total 4281
_reflns_threshold_expression >2sigma(I)
_cod_data_source_file c5dt00265f2.cif
_cod_data_source_block complex2
_cod_depositor_comments 'Adding full bibliography for 7034023--7034030.cif.'
_cod_original_cell_volume 1870.97(14)
_cod_original_sg_symbol_H-M 'P 21/n'
_cod_database_code 7034024

loop_
_symmetry_equiv_pos_as_xyz
'x, y, z'
'-x+1/2, y+1/2, -z+1/2'
'-x, -y, -z'
'x-1/2, -y-1/2, z-1/2'

loop_
_atom_site_label
_atom_site_type_symbol
_atom_site_fract_x
_atom_site_fract_y
_atom_site_fract_z
_atom_site_U_iso_or_equiv
_atom_site_adp_type
_atom_site_occupancy
_atom_site_symmetry_multiplicity
_atom_site_calc_flag
_atom_site_refinement_flags
Ag1 Ag 0.60743(5) 0.90392(5) 0.75850(2) 0.0752(2) Uani 1 1 d .
Cl1 Cl 0.29820(15) 0.70366(14) 0.57588(7) 0.0617(4) Uani 1 1 d .
O1 O 0.3454(6) 0.8258(6) 0.5514(3) 0.134(2) Uani 1 1 d .
O2 O 0.3663(6) 0.6820(8) 0.6410(3) 0.141(2) Uani 1 1 d .
O3 O 0.3282(7) 0.6034(6) 0.5282(3) 0.137(2) Uani 1 1 d .
O4 O 0.1568(5) 0.7124(6) 0.5832(3) 0.1181(19) Uani 1 1 d .
N1 N 0.4776(5) 1.0892(5) 0.7031(2) 0.0637(13) Uani 1 1 d .
N2 N 0.6289(4) 0.8967(4) 0.6414(2) 0.0518(11) Uani 1 1 d D
H2N H 0.551(3) 0.857(5) 0.635(3) 0.078 Uiso 1 1 d D
N3 N 0.8485(5) 0.4548(4) 0.6222(2) 0.0518(11) Uani 1 1 d D
H3N H 0.764(2) 0.430(6) 0.615(3) 0.078 Uiso 1 1 d D
N4 N 0.9795(5) 0.2258(4) 0.6775(2) 0.0609(12) Uani 1 1 d .
C1 C 0.5250(6) 1.1200(5) 0.6425(3) 0.0551(14) Uani 1 1 d .
C2 C 0.4805(7) 1.2325(6) 0.6057(3) 0.0798(19) Uani 1 1 d .
H2A H 0.5137 1.2512 0.5623 0.096 Uiso 1 1 calc R
C3 C 0.3882(8) 1.3151(7) 0.6333(5) 0.094(2) Uani 1 1 d .
H3A H 0.3597 1.3921 0.6098 0.113 Uiso 1 1 calc R
C4 C 0.3385(7) 1.2833(7) 0.6956(4) 0.086(2) Uani 1 1 d .
H4A H 0.2744 1.3373 0.7154 0.103 Uiso 1 1 calc R
C5 C 0.3847(6) 1.1701(7) 0.7286(3) 0.080(2) Uani 1 1 d .
H5A H 0.3497 1.1482 0.7711 0.096 Uiso 1 1 calc R
C6 C 0.6295(6) 1.0296(6) 0.6132(3) 0.0673(16) Uani 1 1 d .
H6A H 0.6116 1.0252 0.5626 0.081 Uiso 1 1 calc R
H6B H 0.7208 1.0673 0.6230 0.081 Uiso 1 1 calc R
C7 C 0.7311(6) 0.8140(6) 0.6104(3) 0.0637(15) Uani 1 1 d .
H7A H 0.8218 0.8524 0.6207 0.076 Uiso 1 1 calc R
H7B H 0.7124 0.8135 0.5598 0.076 Uiso 1 1 calc R
C8 C 0.7326(6) 0.6724(6) 0.6369(3) 0.0656(16) Uani 1 1 d .
H8A H 0.7531 0.6713 0.6873 0.079 Uiso 1 1 calc R
H8B H 0.6425 0.6325 0.6266 0.079 Uiso 1 1 calc R
C9 C 0.8386(7) 0.5954(5) 0.6023(3) 0.0635(15) Uani 1 1 d .
H9A H 0.8188 0.6010 0.5519 0.076 Uiso 1 1 calc R
H9B H 0.9278 0.6364 0.6134 0.076 Uiso 1 1 calc R
C10 C 0.9617(6) 0.3952(5) 0.5882(3) 0.0598(14) Uani 1 1 d .
H10A H 1.0434 0.4493 0.5977 0.072 Uiso 1 1 calc R
H10B H 0.9393 0.3957 0.5379 0.072 Uiso 1 1 calc R
C11 C 0.9944(6) 0.2577(5) 0.6107(3) 0.0531(13) Uani 1 1 d .
C12 C 1.0454(6) 0.1685(6) 0.5646(3) 0.0686(17) Uani 1 1 d .
H12A H 1.0518 0.1917 0.5178 0.082 Uiso 1 1 calc R
C13 C 1.0863(7) 0.0462(7) 0.5877(4) 0.084(2) Uani 1 1 d .
H13A H 1.1243 -0.0138 0.5576 0.101 Uiso 1 1 calc R
C14 C 1.0703(7) 0.0137(6) 0.6561(3) 0.0787(19) Uani 1 1 d .
H14A H 1.0954 -0.0697 0.6733 0.094 Uiso 1 1 calc R
C15 C 1.0176(8) 0.1045(6) 0.6982(3) 0.080(2) Uani 1 1 d .
H15A H 1.0072 0.0811 0.7446 0.096 Uiso 1 1 calc R

loop_
_atom_site_aniso_label
_atom_site_aniso_U_11
_atom_site_aniso_U_22
_atom_site_aniso_U_33
_atom_site_aniso_U_23
_atom_site_aniso_U_13
_atom_site_aniso_U_12
Ag1 0.1150(5) 0.0657(3) 0.0466(3) 0.0115(2) 0.0178(2) 0.0113(3)
Cl1 0.0648(10) 0.0577(9) 0.0633(8) 0.0078(7) 0.0085(7) 0.0029(8)
O1 0.167(5) 0.084(4) 0.158(5) 0.037(4) 0.066(4) 0.003(4)
O2 0.119(4) 0.219(7) 0.082(4) 0.032(4) -0.014(3) -0.016(5)
O3 0.190(6) 0.101(4) 0.127(5) -0.034(4) 0.045(4) 0.018(4)
O4 0.066(3) 0.160(6) 0.130(4) -0.017(4) 0.017(3) -0.012(3)
N1 0.079(3) 0.062(3) 0.052(3) 0.004(2) 0.015(2) 0.024(3)
N2 0.061(3) 0.043(3) 0.053(2) 0.002(2) 0.013(2) 0.004(2)
N3 0.060(3) 0.042(2) 0.054(2) -0.003(2) 0.004(2) 0.005(2)
N4 0.084(3) 0.049(3) 0.049(2) -0.004(2) 0.003(2) 0.010(2)
C1 0.065(4) 0.043(3) 0.058(3) 0.005(2) 0.010(3) 0.006(3)
C2 0.103(5) 0.059(4) 0.078(4) 0.023(3) 0.010(4) 0.013(4)
C3 0.112(6) 0.052(4) 0.115(6) 0.005(4) -0.007(5) 0.030(4)
C4 0.087(5) 0.068(5) 0.100(5) -0.026(4) -0.015(4) 0.033(4)
C5 0.090(5) 0.087(5) 0.063(4) -0.010(3) 0.011(3) 0.033(4)
C6 0.081(4) 0.054(4) 0.071(4) 0.022(3) 0.029(3) 0.017(3)
C7 0.072(4) 0.051(3) 0.072(4) 0.007(3) 0.029(3) 0.014(3)
C8 0.078(4) 0.056(4) 0.066(3) 0.008(3) 0.028(3) 0.014(3)
C9 0.079(4) 0.049(3) 0.064(3) 0.003(3) 0.019(3) 0.011(3)
C10 0.082(4) 0.044(3) 0.055(3) -0.005(2) 0.015(3) 0.008(3)
C11 0.066(4) 0.049(3) 0.044(3) -0.006(2) 0.002(2) -0.002(3)
C12 0.098(5) 0.054(4) 0.054(3) -0.005(3) 0.010(3) 0.015(3)
C13 0.104(6) 0.071(4) 0.077(5) -0.029(4) -0.002(4) 0.023(4)
C14 0.111(5) 0.052(4) 0.071(4) -0.002(3) -0.014(4) 0.022(4)
C15 0.126(6) 0.059(4) 0.052(3) 0.001(3) -0.009(4) 0.020(4)

loop_
_atom_type_symbol
_atom_type_description
_atom_type_scat_dispersion_real
_atom_type_scat_dispersion_imag
_atom_type_scat_source
C C 0.0033 0.0016 'International Tables Vol C Tables 4.2.6.8 and 6.1.1.4'
H H 0.0000 0.0000 'International Tables Vol C Tables 4.2.6.8 and 6.1.1.4'
N N 0.0061 0.0033 'International Tables Vol C Tables 4.2.6.8 and 6.1.1.4'
O O 0.0106 0.0060 'International Tables Vol C Tables 4.2.6.8 and 6.1.1.4'
Ag Ag -0.8971 1.1015 'International Tables Vol C Tables 4.2.6.8 and 6.1.1.4'
Cl Cl 0.1484 0.1585 'International Tables Vol C Tables 4.2.6.8 and 6.1.1.4'

loop_
_geom_angle_atom_site_label_1
_geom_angle_atom_site_label_2
_geom_angle_atom_site_label_3
_geom_angle
_geom_angle_site_symmetry_1
_geom_angle_site_symmetry_3
N2 Ag1 N3 160.79(16) . 2_656
N2 Ag1 N4 123.27(15) . 2_656
N3 Ag1 N4 73.21(14) 2_656 2_656
N2 Ag1 N1 71.35(15) . .
N3 Ag1 N1 107.63(15) 2_656 .
N4 Ag1 N1 127.72(17) 2_656 .
O2 Cl1 O4 109.3(4) . .
O2 Cl1 O3 111.1(5) . .
O4 Cl1 O3 111.3(4) . .
O2 Cl1 O1 106.9(4) . .
O4 Cl1 O1 109.0(4) . .
O3 Cl1 O1 109.2(4) . .
C1 N1 C5 117.8(5) . .
C1 N1 Ag1 111.0(4) . .
C5 N1 Ag1 130.4(4) . .
C6 N2 C7 111.1(4) . .
C6 N2 Ag1 109.9(3) . .
C7 N2 Ag1 122.4(3) . .
C6 N2 H2N 114(4) . .
C7 N2 H2N 108(4) . .
Ag1 N2 H2N 90(4) . .
C10 N3 C9 108.9(5) . .
C10 N3 Ag1 104.7(3) . 2_646
C9 N3 Ag1 117.8(3) . 2_646
C10 N3 H3N 124(4) . .
C9 N3 H3N 101(4) . .
Ag1 N3 H3N 101(4) 2_646 .
C15 N4 C11 117.4(5) . .
C15 N4 Ag1 130.4(4) . 2_646
C11 N4 Ag1 112.2(3) . 2_646
N1 C1 C2 121.6(6) . .
N1 C1 C6 118.3(4) . .
C2 C1 C6 120.1(5) . .
C3 C2 C1 119.7(6) . .
C3 C2 H2A 120.2 . .
C1 C2 H2A 120.2 . .
C4 C3 C2 118.9(6) . .
C4 C3 H3A 120.6 . .
C2 C3 H3A 120.6 . .
C3 C4 C5 118.6(7) . .
C3 C4 H4A 120.7 . .
C5 C4 H4A 120.7 . .
N1 C5 C4 123.4(7) . .
N1 C5 H5A 118.3 . .
C4 C5 H5A 118.3 . .
N2 C6 C1 113.8(5) . .
N2 C6 H6A 108.8 . .
C1 C6 H6A 108.8 . .
N2 C6 H6B 108.8 . .
C1 C6 H6B 108.8 . .
H6A C6 H6B 107.7 . .
N2 C7 C8 113.3(5) . .
N2 C7 H7A 108.9 . .
C8 C7 H7A 108.9 . .
N2 C7 H7B 108.9 . .
C8 C7 H7B 108.9 . .
H7A C7 H7B 107.7 . .
C9 C8 C7 109.6(5) . .
C9 C8 H8A 109.7 . .
C7 C8 H8A 109.7 . .
C9 C8 H8B 109.7 . .
C7 C8 H8B 109.7 . .
H8A C8 H8B 108.2 . .
N3 C9 C8 115.2(5) . .
N3 C9 H9A 108.5 . .
C8 C9 H9A 108.5 . .
N3 C9 H9B 108.5 . .
C8 C9 H9B 108.5 . .
H9A C9 H9B 107.5 . .
N3 C10 C11 114.5(5) . .
N3 C10 H10A 108.6 . .
C11 C10 H10A 108.6 . .
N3 C10 H10B 108.6 . .
C11 C10 H10B 108.6 . .
H10A C10 H10B 107.6 . .
N4 C11 C12 121.5(5) . .
N4 C11 C10 117.9(5) . .
C12 C11 C10 120.5(5) . .
C13 C12 C11 119.8(6) . .
C13 C12 H12A 120.1 . .
C11 C12 H12A 120.1 . .
C12 C13 C14 118.4(6) . .
C12 C13 H13A 120.8 . .
C14 C13 H13A 120.8 . .
C15 C14 C13 118.9(6) . .
C15 C14 H14A 120.6 . .
C13 C14 H14A 120.6 . .
N4 C15 C14 124.0(6) . .
N4 C15 H15A 118.0 . .
C14 C15 H15A 118.0 . .

loop_
_geom_bond_atom_site_label_1
_geom_bond_atom_site_label_2
_geom_bond_distance
_geom_bond_site_symmetry_2
Ag1 N2 2.264(4) .
Ag1 N3 2.345(4) 2_656
Ag1 N4 2.368(4) 2_656
Ag1 N1 2.454(4) .
Cl1 O2 1.382(5) .
Cl1 O4 1.394(5) .
Cl1 O3 1.408(5) .
Cl1 O1 1.408(6) .
N1 C1 1.313(7) .
N1 C5 1.337(7) .
N2 C6 1.447(7) .
N2 C7 1.457(7) .
N2 H2N 0.86(8) .
N3 C10 1.449(7) .
N3 C9 1.472(7) .
N3 Ag1 2.345(4) 2_646
N3 H3N 0.86(1) .
N4 C15 1.333(7) .
N4 C11 1.333(7) .
N4 Ag1 2.368(4) 2_646
C1 C2 1.390(7) .
C1 C6 1.505(8) .
C2 C3 1.360(9) .
C2 H2A 0.9300 .
C3 C4 1.356(10) .
C3 H3A 0.9300 .
C4 C5 1.367(9) .
C4 H4A 0.9300 .
C5 H5A 0.9300 .
C6 H6A 0.9700 .
C6 H6B 0.9700 .
C7 C8 1.519(8) .
C7 H7A 0.9700 .
C7 H7B 0.9700 .
C8 C9 1.485(8) .
C8 H8A 0.9700 .
C8 H8B 0.9700 .
C9 H9A 0.9700 .
C9 H9B 0.9700 .
C10 C11 1.483(7) .
C10 H10A 0.9700 .
C10 H10B 0.9700 .
C11 C12 1.378(7) .
C12 C13 1.361(9) .
C12 H12A 0.9300 .
C13 C14 1.369(9) .
C13 H13A 0.9300 .
C14 C15 1.346(8) .
C14 H14A 0.9300 .
C15 H15A 0.9300 .

loop_
_geom_hbond_atom_site_label_D
_geom_hbond_atom_site_label_H
_geom_hbond_atom_site_label_A
_geom_hbond_distance_DH
_geom_hbond_distance_HA
_geom_hbond_distance_DA
_geom_hbond_angle_DHA
_geom_hbond_site_symmetry_A
N2 H2N O1 0.86(8) 2.49(4) 3.217(8) 144(5) .
N2 H2N O2 0.86(8) 2.53(2) 3.349(8) 161(5) .
N3 H3N O3 0.86(1) 2.84(1) 3.288(1) 114(2) 3_666

loop_
_geom_torsion_atom_site_label_1
_geom_torsion_atom_site_label_2
_geom_torsion_atom_site_label_3
_geom_torsion_atom_site_label_4
_geom_torsion
_geom_torsion_site_symmetry_1
N2 Ag1 N1 C1 -23.4(4) .
N3 Ag1 N1 C1 136.4(4) 2_656
N4 Ag1 N1 C1 -141.5(4) 2_656
N2 Ag1 N1 C5 166.9(6) .
N3 Ag1 N1 C5 -33.3(6) 2_656
N4 Ag1 N1 C5 48.8(6) 2_656
N3 Ag1 N2 C6 -56.8(6) 2_656
N4 Ag1 N2 C6 156.8(3) 2_656
N1 Ag1 N2 C6 33.4(4) .
N3 Ag1 N2 C7 76.3(7) 2_656
N4 Ag1 N2 C7 -70.1(4) 2_656
N1 Ag1 N2 C7 166.5(4) .
C5 N1 C1 C2 -0.2(9) .
Ag1 N1 C1 C2 -171.4(5) .
C5 N1 C1 C6 -180.0(5) .
Ag1 N1 C1 C6 8.9(6) .
N1 C1 C2 C3 1.6(10) .
C6 C1 C2 C3 -178.6(6) .
C1 C2 C3 C4 -1.9(11) .
C2 C3 C4 C5 0.8(11) .
C1 N1 C5 C4 -1.0(10) .
Ag1 N1 C5 C4 168.2(5) .
C3 C4 C5 N1 0.6(11) .
C7 N2 C6 C1 179.4(5) .
Ag1 N2 C6 C1 -42.0(6) .
N1 C1 C6 N2 21.4(8) .
C2 C1 C6 N2 -158.4(5) .
C6 N2 C7 C8 -178.7(5) .
Ag1 N2 C7 C8 48.7(6) .
N2 C7 C8 C9 179.6(5) .
C10 N3 C9 C8 -176.2(5) .
Ag1 N3 C9 C8 -57.3(6) 2_646
C7 C8 C9 N3 -178.6(5) .
C9 N3 C10 C11 172.7(4) .
Ag1 N3 C10 C11 45.9(5) 2_646
C15 N4 C11 C12 0.9(9) .
Ag1 N4 C11 C12 179.2(4) 2_646
C15 N4 C11 C10 -175.8(6) .
Ag1 N4 C11 C10 2.5(6) 2_646
N3 C10 C11 N4 -34.8(7) .
N3 C10 C11 C12 148.5(5) .
N4 C11 C12 C13 -2.3(9) .
C10 C11 C12 C13 174.3(6) .
C11 C12 C13 C14 2.5(10) .
C12 C13 C14 C15 -1.4(11) .
C11 N4 C15 C14 0.3(10) .
Ag1 N4 C15 C14 -177.6(5) 2_646
C13 C14 C15 N4 -0.1(11) .
